data_9010741
loop_
_publ_author_name
'Scordari, F.'
'Ventruti, G.'
'Sabato, A.'
'Bellatreccia, F.'
'Della Ventura, G.'
'Pedrazzi, G.'

_publ_section_title
;Ti-rich phlogopite from Mt. Vulture (Potenza, Italy) investigated by a
 multianalytical, approach: substitutional mechanisms and orientation of the
 OH dipoles Locality: Cava St. Antonio, Mt. Vulture, Potenza, Italy Sample:
 SA1-52
;
_journal_name_full 'European Journal of Mineralogy'
_journal_page_first 379
_journal_page_last 391
_journal_paper_doi 10.1127/0935-1221/2006/0018-0379
_journal_volume 18
_journal_year 2006
_chemical_compound_source 'Cava St. Antonio, Mt. Vulture, Potenza, Italy'
_chemical_formula_sum 'Fe0.802 H1.403 K Mg2.198 O12 Si4'
_chemical_name_mineral Phlogopite
_space_group_IT_number 12
_symmetry_space_group_name_Hall '-C 2y'
_symmetry_space_group_name_H-M 'C 1 2/m 1'
_cell_angle_alpha 90
_cell_angle_beta 100.001
_cell_angle_gamma 90
_cell_length_a 5.335
_cell_length_b 9.242
_cell_length_c 10.231
_cell_formula_units_Z 2
_cell_volume 496.785
_database_code_amcsd 0007155
_exptl_crystal_density_diffrn 2.962
_cod_original_formula_sum 'K Mg2.198 Fe.802 Si4 O12 H1.403'
_cod_database_code 9010741

loop_
_space_group_symop_operation_xyz
x,y,z
1/2+x,1/2+y,z
x,-y,z
1/2+x,1/2-y,z
-x,y,-z
1/2-x,1/2+y,-z
-x,-y,-z
1/2-x,1/2-y,-z

loop_
_atom_site_aniso_label
_atom_site_aniso_U_11
_atom_site_aniso_U_22
_atom_site_aniso_U_33
_atom_site_aniso_U_12
_atom_site_aniso_U_13
_atom_site_aniso_U_23
K 0.03130 0.03210 0.03160 0.00000 0.00680 0.00000
Mg1 0.00960 0.00840 0.01480 0.00000 0.00420 0.00000
Fe1 0.00960 0.00840 0.01480 0.00000 0.00420 0.00000
Mg2 0.00810 0.01320 0.01370 0.00000 0.00220 0.00000
Fe2 0.00810 0.01320 0.01370 0.00000 0.00220 0.00000
Si 0.00939 0.00923 0.01250 -0.00010 0.00268 0.00000
O1 0.01820 0.02460 0.01810 -0.00530 0.00540 -0.00340
O2 0.02570 0.01520 0.01720 0.00000 0.00040 0.00000
O3 0.01220 0.01140 0.01290 -0.00010 0.00240 -0.00060
O4 0.01180 0.01330 0.01250 0.00000 0.00250 0.00000
H 0.01180 0.01330 0.01250 0.00000 0.00250 0.00000

loop_
_atom_site_label
_atom_site_fract_x
_atom_site_fract_y
_atom_site_fract_z
_atom_site_occupancy
_atom_site_U_iso_or_equiv
K 0.00000 0.50000 0.00000 1.00910 0.03150
Mg1 0.00000 0.00000 0.50000 0.73700 0.01070
Fe1 0.00000 0.00000 0.50000 0.26250 0.01070
Mg2 0.00000 0.33530 0.50000 0.73030 0.01160
Fe2 0.00000 0.33530 0.50000 0.26960 0.01160
Si 0.07514 0.16686 0.22597 1.00000 0.01030
O1 0.33010 0.22632 0.16888 1.00000 0.02010
O2 0.00840 0.00000 0.16970 1.00000 0.01970
O3 0.13060 0.16728 0.39175 1.00000 0.01210
O4 0.13170 0.50000 0.39840 1.00000 0.01250
H 0.11300 0.50000 0.31700 0.70150 0.01250

loop_
_cod_related_entry_id
_cod_related_entry_database
_cod_related_entry_code
1 AMCSD 0007155
